data_1554272
loop_
_publ_author_name
'Li, Wan-Shan'
'Yang, Yang'
'Liu, Jun-Jun'
'Shen, Li'
'Shi, Zhi'
'Wu, Jun'

_publ_section_title
;
 Scaffold diversity-oriented synthesis of limonoid dimers: discovery of an
 axially chiral agent within vivoanti-breast cancer activity
;
_journal_issue 7
_journal_name_full 'Organic Chemistry Frontiers'
_journal_page_first 1079
_journal_paper_doi 10.1039/C8QO00154E
_journal_volume 5
_journal_year 2018
_chemical_absolute_configuration ad
_chemical_formula_sum 'C74 H90 Cl12 O24'
_chemical_formula_weight 1788.86
_space_group_IT_number 19
_space_group_name_Hall 'P 2ac 2ab'
_space_group_name_H-M_alt 'P 21 21 21'
_symmetry_cell_setting orthorhombic
_symmetry_space_group_name_H-M 'P 21 21 21'
_atom_sites_solution_hydrogens geom
_atom_sites_solution_primary direct
_atom_sites_solution_secondary difmap
_audit_creation_method SHELXL-97
_audit_update_record
;
2018-01-24 deposited with the CCDC.
2018-03-09 downloaded from the CCDC.
;
_cell_angle_alpha 90.00
_cell_angle_beta 90.00
_cell_angle_gamma 90.00
_cell_formula_units_Z 4
_cell_length_a 15.8696(6)
_cell_length_b 16.1185(5)
_cell_length_c 32.0556(7)
_cell_measurement_reflns_used 4633
_cell_measurement_temperature 123(2)
_cell_measurement_theta_max 66.4420
_cell_measurement_theta_min 3.0310
_cell_volume 8199.6(4)
_computing_cell_refinement
;
CrysAlisPro, Agilent Technologies,
Version 1.171.37.34 (release 22-05-2014 CrysAlis171 .NET)
(compiled May 22 2014,16:03:01)
;
_computing_data_collection
;
CrysAlisPro, Agilent Technologies,
Version 1.171.37.34 (release 22-05-2014 CrysAlis171 .NET)
(compiled May 22 2014,16:03:01)
;
_computing_data_reduction
;
CrysAlisPro, Agilent Technologies,
Version 1.171.37.34 (release 22-05-2014 CrysAlis171 .NET)
(compiled May 22 2014,16:03:01)
;
_computing_molecular_graphics 'Bruker SHELXTL'
_computing_publication_material 'Bruker SHELXTL'
_computing_structure_refinement 'SHELXL-97 (Sheldrick, 1997)'
_computing_structure_solution 'SHELXS-97 (Sheldrick, 1990)'
_diffrn_ambient_temperature 123(2)
_diffrn_measured_fraction_theta_full 0.977
_diffrn_measured_fraction_theta_max 0.977
_diffrn_measurement_device_type 'multiwire proportional'
_diffrn_measurement_method 'omega scans'
_diffrn_radiation_monochromator mirror
_diffrn_radiation_source 'Enhance Ultra (Cu) X-ray Source'
_diffrn_radiation_type CuK\a
_diffrn_radiation_wavelength 1.54178
_diffrn_reflns_av_R_equivalents 0.1210
_diffrn_reflns_av_sigmaI/netI 0.0828
_diffrn_reflns_limit_h_max 17
_diffrn_reflns_limit_h_min -18
_diffrn_reflns_limit_k_max 18
_diffrn_reflns_limit_k_min -18
_diffrn_reflns_limit_l_max 37
_diffrn_reflns_limit_l_min -33
_diffrn_reflns_number 57932
_diffrn_reflns_theta_full 65.00
_diffrn_reflns_theta_max 65.00
_diffrn_reflns_theta_min 3.91
_exptl_absorpt_coefficient_mu 4.336
_exptl_absorpt_correction_T_max 0.2826
_exptl_absorpt_correction_T_min 0.2632
_exptl_absorpt_correction_type multi-scan
_exptl_absorpt_process_details
;
CrysAlisPro, Agilent Technologies,
Version 1.171.37.34 (release 22-05-2014 CrysAlis171 .NET)
(compiled May 22 2014,16:03:01)
Empirical absorption correction using spherical harmonics,
 implemented in SCALE3 ABSPACK scaling algorithm.
;
_exptl_crystal_colour 'pale yellow'
_exptl_crystal_density_diffrn 1.449
_exptl_crystal_density_method 'not measured'
_exptl_crystal_description block
_exptl_crystal_F_000 3720
_exptl_crystal_size_max 0.42
_exptl_crystal_size_mid 0.40
_exptl_crystal_size_min 0.39
_refine_diff_density_max 0.722
_refine_diff_density_min -0.661
_refine_diff_density_rms 0.087
_refine_ls_abs_structure_details 'Flack H D (1983), Acta Cryst. A39, 876-881'
_refine_ls_abs_structure_Flack 0.03(2)
_refine_ls_extinction_coef 0.00078(4)
_refine_ls_extinction_expression Fc^*^=kFc[1+0.001xFc^2^\l^3^/sin(2\q)]^-1/4^
_refine_ls_extinction_method SHELXL
_refine_ls_goodness_of_fit_ref 1.003
_refine_ls_hydrogen_treatment mixed
_refine_ls_matrix_type full
_refine_ls_number_parameters 1088
_refine_ls_number_reflns 13583
_refine_ls_number_restraints 12
_refine_ls_restrained_S_all 1.027
_refine_ls_R_factor_all 0.0957
_refine_ls_R_factor_gt 0.0812
_refine_ls_shift/su_max 0.000
_refine_ls_shift/su_mean 0.000
_refine_ls_structure_factor_coef Fsqd
_refine_ls_weighting_details 'calc w=1/[\s^2^(Fo^2^)+(0.0232P)^2^+32.4985P] where P=(Fo^2^+2Fc^2^)/3'
_refine_ls_weighting_scheme calc
_refine_ls_wR_factor_gt 0.1738
_refine_ls_wR_factor_ref 0.1837
_reflns_number_gt 11310
_reflns_number_total 13583
_reflns_threshold_expression >2sigma(I)
_cod_data_source_file c8qo00154e5.cif
_cod_data_source_block exp_9107
_cod_depositor_comments
;
The following automatic conversions were performed:

data item '_symmetry_cell_setting' value 'Orthorhombic' was changed
to 'orthorhombic' in accordance with the
/home/saulius/struct/COD-crude-data/automatic-downloads/DataCite-retrospective/RSC/depositions/lib/dictionaries/cif_core.dic
dictionary named 'cif_core.dic' version 2.4.2 last updated on
2011-04-26.

Automatic conversion script
Id: cif_fix_values 6909 2019-04-08 15:41:33Z antanas 
;
_cod_original_sg_symbol_H-M P2(1)2(1)2(1)
_cod_database_code 1554272

loop_
_symmetry_equiv_pos_as_xyz
'x, y, z'
'-x+1/2, -y, z+1/2'
'-x, y+1/2, -z+1/2'
'x+1/2, -y+1/2, -z'

loop_
_atom_site_label
_atom_site_type_symbol
_atom_site_fract_x
_atom_site_fract_y
_atom_site_fract_z
_atom_site_U_iso_or_equiv
_atom_site_adp_type
_atom_site_occupancy
_atom_site_symmetry_multiplicity
_atom_site_calc_flag
_atom_site_refinement_flags
_atom_site_disorder_assembly
_atom_site_disorder_group
C1 C 0.6847(3) 0.2301(3) 0.29860(16) 0.0202(11) Uani 1 1 d . . .
C2 C 0.6761(3) 0.1409(3) 0.28036(15) 0.0225(11) Uani 1 1 d . . .
C3 C 0.6695(4) 0.0874(3) 0.32070(16) 0.0222(11) Uani 1 1 d . . .
H3 H 0.6113 0.0642 0.3234 0.027 Uiso 1 1 calc R . .
C4 C 0.6861(4) 0.1499(4) 0.35593(16) 0.0247(12) Uani 1 1 d . . .
C5 C 0.7801(3) 0.1790(3) 0.35068(15) 0.0202(11) Uani 1 1 d . . .
H5 H 0.8128 0.1300 0.3405 0.024 Uiso 1 1 calc R . .
C6 C 0.8233(4) 0.2091(4) 0.39084(16) 0.0242(12) Uani 1 1 d . . .
H6 H 0.8735 0.2425 0.3822 0.029 Uiso 1 1 calc R . .
C7 C 0.8558(4) 0.1359(4) 0.41637(16) 0.0267(12) Uani 1 1 d . . .
C8 C 0.8204(3) 0.1592(3) 0.24755(15) 0.0202(11) Uani 1 1 d . . .
C9 C 0.8418(4) 0.2276(4) 0.27824(16) 0.0239(12) Uani 1 1 d . . .
H9 H 0.8439 0.2798 0.2615 0.029 Uiso 1 1 calc R . .
C10 C 0.7769(3) 0.2439(3) 0.31352(15) 0.0210(11) Uani 1 1 d . . .
C11 C 0.9328(4) 0.2148(4) 0.29556(16) 0.0260(12) Uani 1 1 d . . .
H11A H 0.9659 0.2658 0.2902 0.031 Uiso 1 1 calc R . .
H11B H 0.9295 0.2072 0.3262 0.031 Uiso 1 1 calc R . .
C12 C 0.9800(4) 0.1403(4) 0.27653(16) 0.0269(12) Uani 1 1 d . . .
H12A H 1.0397 0.1417 0.2854 0.032 Uiso 1 1 calc R . .
H12B H 0.9548 0.0880 0.2869 0.032 Uiso 1 1 calc R . .
C13 C 0.9751(4) 0.1425(4) 0.22906(15) 0.0253(12) Uani 1 1 d . . .
C14 C 0.8823(3) 0.1405(3) 0.21604(16) 0.0219(11) Uani 1 1 d . . .
C15 C 0.8656(4) 0.1237(3) 0.17475(16) 0.0235(12) Uani 1 1 d . . .
C16 C 0.9375(4) 0.1043(4) 0.14748(18) 0.0331(14) Uani 1 1 d . . .
C17 C 1.0133(4) 0.0627(4) 0.21046(17) 0.0315(13) Uani 1 1 d . . .
H17 H 0.9810 0.0138 0.2211 0.038 Uiso 1 1 calc R . .
C18 C 1.0206(4) 0.2206(4) 0.21262(18) 0.0350(15) Uani 1 1 d . . .
H18A H 1.0285 0.2158 0.1824 0.052 Uiso 1 1 calc R . .
H18B H 1.0757 0.2256 0.2263 0.052 Uiso 1 1 calc R . .
H18C H 0.9867 0.2698 0.2188 0.052 Uiso 1 1 calc R . .
C19 C 0.7905(4) 0.3343(3) 0.32776(18) 0.0276(13) Uani 1 1 d . . .
H19A H 0.7801 0.3719 0.3043 0.041 Uiso 1 1 calc R . .
H19B H 0.8485 0.3412 0.3376 0.041 Uiso 1 1 calc R . .
H19C H 0.7513 0.3472 0.3505 0.041 Uiso 1 1 calc R . .
C20 C 1.1053(5) 0.0487(5) 0.2179(2) 0.050(2) Uani 1 1 d . . .
C21 C 1.1392(6) 0.0067(6) 0.2496(3) 0.066(3) Uani 1 1 d . . .
H21 H 1.1088 -0.0198 0.2714 0.079 Uiso 1 1 calc R . .
C22 C 1.1743(6) 0.0789(6) 0.1922(3) 0.062(2) Uani 1 1 d . . .
H22 H 1.1699 0.1102 0.1672 0.074 Uiso 1 1 calc R . .
C23 C 1.2450(5) 0.0539(6) 0.2109(3) 0.068(3) Uani 1 1 d . . .
H23 H 1.3003 0.0664 0.2014 0.081 Uiso 1 1 calc R . .
C28 C 0.6579(4) 0.1152(4) 0.39802(17) 0.0319(13) Uani 1 1 d . . .
H28A H 0.6645 0.1579 0.4195 0.048 Uiso 1 1 calc R . .
H28B H 0.6926 0.0670 0.4052 0.048 Uiso 1 1 calc R . .
H28C H 0.5987 0.0985 0.3964 0.048 Uiso 1 1 calc R . .
C29 C 0.6348(4) 0.2238(3) 0.33936(15) 0.0221(11) Uani 1 1 d . . .
H29A H 0.5747 0.2102 0.3348 0.027 Uiso 1 1 calc R . .
H29B H 0.6402 0.2739 0.3570 0.027 Uiso 1 1 calc R . .
C30 C 0.7460(3) 0.1174(3) 0.25157(15) 0.0211(11) Uani 1 1 d . . .
C31 C 0.9467(6) 0.0191(5) 0.4132(2) 0.052(2) Uani 1 1 d . . .
H31A H 0.9844 0.0349 0.4360 0.079 Uiso 1 1 calc R . .
H31B H 0.9785 -0.0122 0.3922 0.079 Uiso 1 1 calc R . .
H31C H 0.9010 -0.0155 0.4241 0.079 Uiso 1 1 calc R . .
C32 C 0.6137(4) 0.3559(4) 0.2724(2) 0.0337(14) Uani 1 1 d . . .
C33 C 0.5853(4) 0.3895(5) 0.2305(2) 0.0425(16) Uani 1 1 d . . .
H33 H 0.6348 0.3905 0.2111 0.051 Uiso 1 1 calc R . .
C34 C 0.5176(5) 0.3322(5) 0.2121(2) 0.0446(17) Uani 1 1 d . . .
H34A H 0.5421 0.2775 0.2065 0.067 Uiso 1 1 calc R . .
H34B H 0.4962 0.3560 0.1861 0.067 Uiso 1 1 calc R . .
H34C H 0.4711 0.3265 0.2321 0.067 Uiso 1 1 calc R . .
C35 C 0.5520(6) 0.4785(5) 0.2357(3) 0.067(3) Uani 1 1 d . . .
H35A H 0.5027 0.4781 0.2541 0.101 Uiso 1 1 calc R . .
H35B H 0.5359 0.5007 0.2083 0.101 Uiso 1 1 calc R . .
H35C H 0.5961 0.5134 0.2479 0.101 Uiso 1 1 calc R . .
C36 C 0.7153(4) -0.0526(4) 0.3080(2) 0.0395(16) Uani 1 1 d . . .
C37 C 0.7792(6) -0.1164(4) 0.3205(3) 0.061(2) Uani 1 1 d . . .
H37 H 0.7826 -0.1072 0.3513 0.073 Uiso 1 1 calc R . .
C38 C 0.8643(7) -0.0920(6) 0.3070(4) 0.079(3) Uani 1 1 d . . .
H38A H 0.8671 -0.0918 0.2765 0.118 Uiso 1 1 calc R . .
H38B H 0.9056 -0.1315 0.3181 0.118 Uiso 1 1 calc R . .
H38C H 0.8770 -0.0363 0.3176 0.118 Uiso 1 1 calc R . .
C39 C 0.7473(8) -0.2028(6) 0.3185(4) 0.086(3) Uani 1 1 d . . .
H39A H 0.6989 -0.2088 0.3373 0.130 Uiso 1 1 calc R . .
H39B H 0.7920 -0.2412 0.3270 0.130 Uiso 1 1 calc R . .
H39C H 0.7298 -0.2156 0.2899 0.130 Uiso 1 1 calc R . .
C1' C 0.9199(3) -0.1218(3) 0.08043(15) 0.0208(11) Uani 1 1 d . . .
C2' C 0.8981(3) -0.1248(3) 0.12760(14) 0.0199(11) Uani 1 1 d . . .
C3' C 0.8582(4) -0.2132(3) 0.13121(15) 0.0213(11) Uani 1 1 d . . .
H3' H 0.8955 -0.2498 0.1483 0.026 Uiso 1 1 calc R . .
C4' C 0.8554(4) -0.2448(3) 0.08581(15) 0.0230(12) Uani 1 1 d . . .
C5' C 0.7902(4) -0.1901(4) 0.06229(16) 0.0244(12) Uani 1 1 d . . .
H5' H 0.7430 -0.1781 0.0820 0.029 Uiso 1 1 calc R . .
C6' C 0.7519(4) -0.2288(4) 0.02305(17) 0.0277(13) Uani 1 1 d . . .
H6' H 0.7218 -0.1834 0.0079 0.033 Uiso 1 1 calc R . .
C7' C 0.6860(5) -0.2955(4) 0.0330(2) 0.0391(17) Uani 1 1 d . . .
C8' C 0.7975(4) -0.0067(3) 0.11549(15) 0.0218(12) Uani 1 1 d . . .
C9' C 0.7929(4) -0.0259(4) 0.06884(15) 0.0223(12) Uani 1 1 d . . .
H9' H 0.8214 0.0215 0.0545 0.027 Uiso 1 1 calc R . .
C10' C 0.8407(3) -0.1046(3) 0.05475(15) 0.0202(11) Uani 1 1 d . . .
C11' C 0.6995(4) -0.0241(4) 0.05372(17) 0.0290(13) Uani 1 1 d . . .
H11C H 0.6959 0.0110 0.0284 0.035 Uiso 1 1 calc R . .
H11D H 0.6826 -0.0811 0.0457 0.035 Uiso 1 1 calc R . .
C12' C 0.6367(4) 0.0087(4) 0.08613(17) 0.0261(12) Uani 1 1 d . . .
H12C H 0.5820 0.0200 0.0724 0.031 Uiso 1 1 calc R . .
H12D H 0.6274 -0.0341 0.1078 0.031 Uiso 1 1 calc R . .
C13' C 0.6689(4) 0.0881(3) 0.10668(16) 0.0245(12) Uani 1 1 d . . .
C14' C 0.7534(4) 0.0699(3) 0.12776(15) 0.0208(11) Uani 1 1 d . . .
C15' C 0.7833(4) 0.1262(3) 0.15526(15) 0.0239(12) Uani 1 1 d . . .
C16' C 0.7308(4) 0.2015(4) 0.16454(16) 0.0282(13) Uani 1 1 d . . .
C17' C 0.6116(4) 0.1152(4) 0.14293(18) 0.0302(13) Uani 1 1 d . . .
H17' H 0.6143 0.0714 0.1650 0.036 Uiso 1 1 calc R . .
C18' C 0.6788(5) 0.1570(4) 0.07336(18) 0.0342(14) Uani 1 1 d . . .
H18D H 0.6268 0.1612 0.0570 0.051 Uiso 1 1 calc R . .
H18E H 0.7259 0.1433 0.0549 0.051 Uiso 1 1 calc R . .
H18F H 0.6899 0.2101 0.0872 0.051 Uiso 1 1 calc R . .
C19' C 0.8645(4) -0.0897(4) 0.00827(15) 0.0267(13) Uani 1 1 d . . .
H19D H 0.8132 -0.0798 -0.0080 0.040 Uiso 1 1 calc R . .
H19E H 0.8937 -0.1387 -0.0027 0.040 Uiso 1 1 calc R . .
H19F H 0.9016 -0.0413 0.0062 0.040 Uiso 1 1 calc R . .
C20' C 0.5210(4) 0.1310(4) 0.13309(19) 0.0373(14) Uani 1 1 d U . .
C21' C 0.4561(5) 0.0815(5) 0.1451(2) 0.0486(17) Uani 1 1 d U . .
H21' H 0.4610 0.0328 0.1617 0.058 Uiso 1 1 calc R . .
C22' C 0.4844(5) 0.1956(5) 0.1103(3) 0.0552(17) Uani 1 1 d U . .
H22' H 0.5143 0.2404 0.0980 0.066 Uiso 1 1 calc R . .
C23' C 0.4026(5) 0.1850(6) 0.1085(3) 0.0533(18) Uani 1 1 d U . .
H23' H 0.3637 0.2209 0.0950 0.064 Uiso 1 1 calc R . .
C28' C 0.8430(4) -0.3391(3) 0.08425(18) 0.0305(13) Uani 1 1 d . . .
H28D H 0.8426 -0.3576 0.0551 0.046 Uiso 1 1 calc R . .
H28E H 0.7893 -0.3535 0.0975 0.046 Uiso 1 1 calc R . .
H28F H 0.8892 -0.3664 0.0992 0.046 Uiso 1 1 calc R . .
C29' C 0.9405(4) -0.2123(4) 0.07053(16) 0.0254(12) Uani 1 1 d . . .
H29C H 0.9886 -0.2339 0.0870 0.031 Uiso 1 1 calc R . .
H29D H 0.9499 -0.2222 0.0404 0.031 Uiso 1 1 calc R . .
C30' C 0.8395(4) -0.0556(3) 0.14110(14) 0.0201(11) Uani 1 1 d . . .
C31' C 0.5594(6) -0.3230(6) 0.0702(3) 0.075(3) Uani 1 1 d . . .
H31D H 0.5297 -0.3340 0.0440 0.113 Uiso 1 1 calc R . .
H31E H 0.5210 -0.2962 0.0900 0.113 Uiso 1 1 calc R . .
H31F H 0.5796 -0.3754 0.0820 0.113 Uiso 1 1 calc R . .
C32' C 1.0632(4) -0.0653(4) 0.07133(17) 0.0280(13) Uani 1 1 d . . .
C33' C 1.1082(4) 0.0162(4) 0.0643(2) 0.0365(15) Uani 1 1 d . . .
H33' H 1.0870 0.0569 0.0854 0.044 Uiso 1 1 calc R . .
C34' C 1.0850(6) 0.0485(5) 0.0207(2) 0.055(2) Uani 1 1 d . . .
H34D H 1.1130 0.1018 0.0159 0.082 Uiso 1 1 calc R . .
H34E H 1.0238 0.0560 0.0189 0.082 Uiso 1 1 calc R . .
H34F H 1.1033 0.0084 -0.0004 0.082 Uiso 1 1 calc R . .
C35' C 1.2009(5) 0.0066(5) 0.0704(3) 0.063(2) Uani 1 1 d . . .
H35D H 1.2124 -0.0092 0.0993 0.094 Uiso 1 1 calc R . .
H35E H 1.2291 0.0593 0.0642 0.094 Uiso 1 1 calc R . .
H35F H 1.2223 -0.0365 0.0516 0.094 Uiso 1 1 calc R . .
C36' C 0.7653(4) -0.2321(4) 0.18922(17) 0.0343(15) Uani 1 1 d . . .
C37' C 0.6732(4) -0.2256(5) 0.20195(19) 0.0404(16) Uani 1 1 d . . .
H37' H 0.6722 -0.2079 0.2319 0.048 Uiso 1 1 calc R . .
C38' C 0.6237(5) -0.1625(5) 0.1779(3) 0.056(2) Uani 1 1 d . . .
H38D H 0.6549 -0.1101 0.1771 0.085 Uiso 1 1 calc R . .
H38E H 0.5691 -0.1537 0.1915 0.085 Uiso 1 1 calc R . .
H38F H 0.6147 -0.1826 0.1494 0.085 Uiso 1 1 calc R . .
C39' C 0.6346(7) -0.3110(6) 0.2000(4) 0.081(3) Uani 1 1 d . . .
H39D H 0.5753 -0.3080 0.2083 0.122 Uiso 1 1 calc R . .
H39E H 0.6649 -0.3482 0.2190 0.122 Uiso 1 1 calc R . .
H39F H 0.6386 -0.3324 0.1715 0.122 Uiso 1 1 calc R . .
O1 O 0.6604(3) 0.2848(2) 0.26524(11) 0.0265(9) Uani 1 1 d . . .
O2 O 0.5977(3) 0.3830(3) 0.30593(14) 0.0409(11) Uani 1 1 d . . .
O3 O 0.5973(2) 0.1322(3) 0.25919(11) 0.0264(8) Uani 1 1 d . . .
H3A H 0.5928 0.1696 0.2410 0.040 Uiso 1 1 calc R . .
O4 O 0.7311(3) 0.0211(2) 0.32444(13) 0.0297(9) Uani 1 1 d . . .
O5 O 0.6581(3) -0.0639(3) 0.28375(16) 0.0460(12) Uani 1 1 d . . .
O6 O 0.7715(3) 0.2616(2) 0.41571(11) 0.0260(9) Uani 1 1 d . . .
H6A H 0.8000 0.3020 0.4243 0.039 Uiso 1 1 calc R . .
O7 O 0.8350(3) 0.1187(3) 0.45120(12) 0.0413(11) Uani 1 1 d . . .
O8 O 0.9115(3) 0.0932(3) 0.39419(12) 0.0390(11) Uani 1 1 d . . .
O9 O 0.9400(3) 0.1177(3) 0.11010(12) 0.0374(10) Uani 1 1 d . . .
O10 O 1.0060(3) 0.0659(3) 0.16472(12) 0.0359(10) Uani 1 1 d . . .
O11 O 1.2274(3) 0.0081(4) 0.24530(18) 0.0584(15) Uani 1 1 d U . .
O12 O 0.7284(3) 0.0486(2) 0.22774(12) 0.0275(9) Uani 1 1 d . . .
H12 H 0.6806 0.0302 0.2341 0.041 Uiso 1 1 calc R . .
O1' O 0.9789(2) -0.0549(2) 0.07300(11) 0.0234(8) Uani 1 1 d . . .
O2' O 1.0974(3) -0.1319(3) 0.07495(14) 0.0413(11) Uani 1 1 d . . .
O3' O 0.9726(2) -0.1242(2) 0.15173(11) 0.0253(8) Uani 1 1 d . . .
H3'1 H 0.9926 -0.0759 0.1522 0.038 Uiso 1 1 calc R . .
O4' O 0.7753(2) -0.2124(2) 0.14849(11) 0.0246(8) Uani 1 1 d . . .
O5' O 0.8205(4) -0.2522(5) 0.21134(15) 0.073(2) Uani 1 1 d . . .
O6' O 0.8116(3) -0.2611(3) -0.00461(12) 0.0375(11) Uani 1 1 d . . .
H6'1 H 0.7989 -0.2474 -0.0291 0.056 Uiso 1 1 calc R . .
O7' O 0.6826(5) -0.3615(3) 0.01574(18) 0.0717(19) Uani 1 1 d . . .
O8' O 0.6313(3) -0.2683(3) 0.06217(15) 0.0456(12) Uani 1 1 d . . .
O9' O 0.7581(3) 0.2674(2) 0.17505(13) 0.0372(11) Uani 1 1 d . . .
O10' O 0.6445(3) 0.1920(3) 0.16065(13) 0.0371(10) Uani 1 1 d . . .
O11' O 0.3823(4) 0.1134(5) 0.1295(2) 0.081(2) Uani 1 1 d . . .
O12' O 0.8390(3) -0.0516(2) 0.18431(10) 0.0235(8) Uani 1 1 d . . .
H12' H 0.7984 -0.0221 0.1923 0.035 Uiso 1 1 calc R . .
C41 C -0.0156(6) 0.7596(7) 0.4306(3) 0.066(4) Uani 0.550(8) 1 d PDU A 1
H41A H 0.0099 0.7039 0.4361 0.080 Uiso 0.550(8) 1 calc PR A 1
Cl4 Cl -0.1125(3) 0.7478(3) 0.40416(13) 0.0795(17) Uani 0.550(8) 1 d PDU A 1
Cl5 Cl 0.0519(4) 0.8184(3) 0.3988(3) 0.108(2) Uani 0.550(8) 1 d PDU A 1
Cl6 Cl -0.0348(5) 0.8100(4) 0.47742(18) 0.133(3) Uani 0.550(8) 1 d PDU A 1
C41' C -0.0146(12) 0.7623(15) 0.4428(5) 0.226(10) Uani 0.450(8) 1 d PDU A 2
H41B H -0.0067 0.7040 0.4329 0.271 Uiso 0.450(8) 1 calc PR A 2
Cl5' Cl 0.0415(15) 0.8271(17) 0.4090(6) 0.293(10) Uani 0.450(8) 1 d PDU A 2
Cl4' Cl -0.1227(11) 0.7835(13) 0.4423(7) 0.268(8) Uani 0.450(8) 1 d PDU A 2
Cl6' Cl 0.0248(10) 0.7687(8) 0.4932(4) 0.188(5) Uani 0.450(8) 1 d PDU A 2
C40 C 0.4150(4) 0.9142(4) 0.03397(18) 0.0365(15) Uani 1 1 d . . .
H40 H 0.3648 0.8874 0.0209 0.044 Uiso 1 1 calc R . .
Cl1 Cl 0.50541(12) 0.87065(13) 0.01267(6) 0.0554(5) Uani 1 1 d . . .
Cl2 Cl 0.40938(13) 0.90046(12) 0.08764(5) 0.0536(5) Uani 1 1 d . . .
Cl3 Cl 0.41325(13) 1.02246(12) 0.02196(6) 0.0549(5) Uani 1 1 d . . .
C43 C 0.2872(11) 0.9228(7) 0.3847(4) 0.105(5) Uani 1 1 d . . .
H43 H 0.2700 0.8683 0.3724 0.126 Uiso 1 1 calc R . .
Cl10 Cl 0.3998(5) 0.9198(4) 0.39557(18) 0.193(3) Uani 1 1 d . . .
Cl11 Cl 0.2659(5) 0.9967(3) 0.35083(12) 0.184(3) Uani 1 1 d . . .
Cl12 Cl 0.2374(4) 0.9348(3) 0.43187(13) 0.159(2) Uani 1 1 d . . .
C42 C 0.1766(16) 0.6899(13) 0.5447(7) 0.554(13) Uani 0.778(7) 1 d PDU B 1
H42A H 0.1765 0.7194 0.5721 0.665 Uiso 0.778(7) 1 calc PR B 1
Cl7 Cl 0.2588(17) 0.6169(16) 0.5451(9) 0.603(13) Uani 0.778(7) 1 d PDU B 1
Cl8 Cl 0.0800(15) 0.6378(15) 0.5393(9) 0.546(12) Uani 0.778(7) 1 d PDU B 1
Cl9 Cl 0.1911(15) 0.7638(10) 0.5051(7) 0.458(10) Uani 0.778(7) 1 d PDU B 1
C42' C 0.1634(9) 0.6494(12) 0.5628(5) 0.092(8) Uani 0.222(7) 1 d PDU B 2
H42' H 0.1841 0.7041 0.5734 0.111 Uiso 0.222(7) 1 d PR B 2
Cl7' Cl 0.2508(5) 0.5908(5) 0.5481(2) 0.042(3) Uani 0.222(7) 1 d PDU B 2
Cl8' Cl 0.1040(10) 0.6000(11) 0.6014(5) 0.130(6) Uani 0.222(7) 1 d PDU B 2
Cl9' Cl 0.1002(9) 0.6679(10) 0.5191(4) 0.122(5) Uani 0.222(7) 1 d PDU B 2

loop_
_atom_site_aniso_label
_atom_site_aniso_U_11
_atom_site_aniso_U_22
_atom_site_aniso_U_33
_atom_site_aniso_U_23
_atom_site_aniso_U_13
_atom_site_aniso_U_12
C1 0.014(3) 0.028(3) 0.019(2) 0.000(2) 0.001(2) 0.006(2)
C2 0.015(3) 0.038(3) 0.014(2) -0.001(2) -0.006(2) -0.004(2)
C3 0.018(3) 0.029(3) 0.019(2) 0.003(2) -0.002(2) 0.000(2)
C4 0.016(3) 0.042(3) 0.016(2) 0.004(2) 0.001(2) -0.004(2)
C5 0.016(3) 0.030(3) 0.014(2) -0.001(2) 0.003(2) -0.001(2)
C6 0.016(3) 0.041(3) 0.015(2) -0.008(2) 0.003(2) 0.000(2)
C7 0.020(3) 0.045(3) 0.015(3) -0.009(2) -0.002(2) 0.002(3)
C8 0.015(3) 0.028(3) 0.017(2) 0.000(2) -0.004(2) -0.001(2)
C9 0.018(3) 0.039(3) 0.015(2) 0.000(2) 0.001(2) -0.005(2)
C10 0.019(3) 0.031(3) 0.013(2) -0.002(2) -0.002(2) -0.001(2)
C11 0.021(3) 0.043(3) 0.014(2) -0.006(2) 0.000(2) -0.003(2)
C12 0.022(3) 0.042(3) 0.017(3) -0.006(2) -0.004(2) 0.002(2)
C13 0.017(3) 0.045(3) 0.014(2) -0.011(2) 0.002(2) -0.006(2)
C14 0.017(3) 0.028(3) 0.021(3) -0.002(2) 0.000(2) -0.004(2)
C15 0.028(3) 0.027(3) 0.015(2) -0.005(2) -0.002(2) 0.001(2)
C16 0.039(4) 0.039(3) 0.021(3) -0.008(3) 0.003(3) -0.012(3)
C17 0.025(3) 0.045(3) 0.025(3) -0.015(3) -0.002(2) 0.003(3)
C18 0.029(3) 0.050(4) 0.025(3) -0.008(3) 0.008(3) -0.018(3)
C19 0.028(3) 0.032(3) 0.023(3) -0.004(2) 0.001(2) 0.000(2)
C20 0.035(4) 0.070(5) 0.044(4) -0.038(4) -0.010(3) 0.015(3)
C21 0.041(5) 0.100(7) 0.057(5) -0.025(5) -0.016(4) 0.025(5)
C22 0.035(5) 0.094(7) 0.057(5) -0.010(5) 0.005(4) 0.000(4)
C23 0.025(4) 0.110(7) 0.069(6) -0.010(5) 0.001(4) 0.008(4)
C28 0.028(3) 0.049(4) 0.019(3) 0.007(3) 0.003(2) -0.004(3)
C29 0.018(3) 0.033(3) 0.015(2) -0.003(2) 0.000(2) 0.001(2)
C30 0.017(3) 0.031(3) 0.015(2) -0.003(2) -0.003(2) -0.006(2)
C31 0.058(5) 0.048(4) 0.051(4) -0.003(4) -0.009(4) 0.021(4)
C32 0.018(3) 0.039(3) 0.044(4) 0.004(3) 0.005(3) 0.005(3)
C33 0.020(3) 0.062(4) 0.045(4) 0.019(3) -0.001(3) 0.007(3)
C34 0.038(4) 0.062(4) 0.034(3) -0.003(3) -0.010(3) 0.020(3)
C35 0.053(5) 0.045(4) 0.104(7) 0.028(5) -0.032(5) 0.006(4)
C36 0.028(4) 0.037(4) 0.053(4) 0.000(3) -0.007(3) 0.002(3)
C37 0.052(5) 0.033(4) 0.098(6) 0.005(4) -0.010(5) 0.012(3)
C38 0.053(6) 0.066(6) 0.117(8) -0.007(6) 0.003(6) 0.016(5)
C39 0.091(9) 0.066(6) 0.103(8) 0.006(6) -0.025(7) 0.006(6)
C1' 0.017(3) 0.030(3) 0.015(2) 0.000(2) 0.007(2) -0.003(2)
C2' 0.021(3) 0.030(3) 0.009(2) -0.005(2) 0.001(2) 0.005(2)
C3' 0.020(3) 0.031(3) 0.013(2) -0.001(2) 0.001(2) 0.003(2)
C4' 0.025(3) 0.032(3) 0.012(2) 0.000(2) -0.003(2) 0.004(2)
C5' 0.020(3) 0.037(3) 0.016(3) -0.004(2) -0.006(2) -0.002(2)
C6' 0.028(3) 0.034(3) 0.022(3) -0.002(2) -0.005(2) 0.003(2)
C7' 0.045(4) 0.039(4) 0.034(3) 0.004(3) -0.028(3) -0.009(3)
C8' 0.022(3) 0.033(3) 0.011(2) -0.006(2) -0.002(2) 0.002(2)
C9' 0.023(3) 0.035(3) 0.009(2) -0.004(2) -0.003(2) 0.007(2)
C10' 0.020(3) 0.029(3) 0.012(2) -0.001(2) 0.006(2) -0.001(2)
C11' 0.024(3) 0.040(3) 0.023(3) -0.010(3) -0.011(2) 0.005(3)
C12' 0.020(3) 0.036(3) 0.022(3) -0.008(2) -0.011(2) 0.006(2)
C13' 0.023(3) 0.032(3) 0.019(2) -0.001(2) -0.007(2) 0.007(2)
C14' 0.018(3) 0.031(3) 0.014(2) 0.000(2) 0.001(2) 0.000(2)
C15' 0.027(3) 0.031(3) 0.014(2) -0.001(2) 0.004(2) -0.001(2)
C16' 0.030(3) 0.038(3) 0.016(2) -0.005(2) -0.006(2) 0.010(3)
C17' 0.024(3) 0.042(3) 0.024(3) -0.010(3) -0.002(2) 0.005(3)
C18' 0.039(4) 0.037(3) 0.026(3) -0.003(3) -0.009(3) 0.004(3)
C19' 0.031(3) 0.037(3) 0.011(2) -0.001(2) 0.004(2) 0.003(3)
C20' 0.028(3) 0.055(3) 0.029(3) -0.015(3) -0.003(2) 0.011(3)
C21' 0.032(4) 0.071(4) 0.043(3) -0.013(3) -0.003(3) 0.007(3)
C22' 0.038(3) 0.070(4) 0.058(4) -0.004(3) -0.005(3) 0.013(3)
C23' 0.033(3) 0.072(4) 0.055(4) -0.005(4) -0.008(3) 0.011(3)
C28' 0.036(4) 0.029(3) 0.026(3) 0.000(2) -0.001(3) 0.004(3)
C29' 0.025(3) 0.036(3) 0.016(2) -0.002(2) 0.001(2) 0.004(2)
C30' 0.026(3) 0.028(3) 0.006(2) -0.008(2) -0.003(2) -0.002(2)
C31' 0.042(5) 0.094(7) 0.089(7) 0.029(6) -0.011(5) -0.038(5)
C32' 0.019(3) 0.043(4) 0.022(3) 0.005(2) 0.007(2) -0.003(3)
C33' 0.026(4) 0.044(4) 0.039(3) -0.005(3) 0.013(3) 0.000(3)
C34' 0.069(6) 0.044(4) 0.051(4) 0.009(3) 0.005(4) -0.005(4)
C35' 0.033(5) 0.065(5) 0.091(6) -0.003(5) 0.000(4) -0.016(4)
C36' 0.032(4) 0.053(4) 0.018(3) 0.011(3) 0.002(3) 0.007(3)
C37' 0.029(4) 0.067(5) 0.025(3) 0.009(3) 0.011(3) -0.002(3)
C38' 0.036(5) 0.077(5) 0.057(5) 0.011(4) 0.011(4) 0.012(4)
C39' 0.050(6) 0.071(6) 0.124(9) 0.034(6) 0.004(6) -0.008(5)
O1 0.024(2) 0.035(2) 0.0214(18) 0.0021(16) 0.0005(16) 0.0047(17)
O2 0.038(3) 0.040(2) 0.044(3) -0.003(2) 0.008(2) 0.010(2)
O3 0.015(2) 0.041(2) 0.0232(19) -0.0021(17) -0.0047(15) -0.0029(17)
O4 0.026(2) 0.027(2) 0.036(2) 0.0021(17) -0.0074(18) 0.0033(17)
O5 0.036(3) 0.048(3) 0.053(3) -0.009(2) -0.002(2) -0.001(2)
O6 0.024(2) 0.039(2) 0.0147(17) -0.0089(16) 0.0047(15) -0.0018(17)
O7 0.038(3) 0.063(3) 0.023(2) 0.007(2) 0.0017(19) 0.011(2)
O8 0.043(3) 0.051(3) 0.024(2) -0.0015(19) -0.0036(19) 0.020(2)
O9 0.036(3) 0.053(3) 0.023(2) -0.0112(19) 0.0097(18) -0.011(2)
O10 0.021(2) 0.064(3) 0.0237(19) -0.0215(19) -0.0013(17) 0.003(2)
O11 0.023(3) 0.093(4) 0.058(3) -0.014(3) -0.013(2) 0.011(3)
O12 0.027(2) 0.034(2) 0.0214(18) -0.0076(17) 0.0015(16) -0.0079(17)
O1' 0.016(2) 0.032(2) 0.0225(18) 0.0008(15) 0.0039(15) 0.0005(16)
O2' 0.027(3) 0.048(3) 0.049(3) 0.015(2) 0.006(2) 0.008(2)
O3' 0.016(2) 0.039(2) 0.0218(18) -0.0015(17) -0.0076(15) 0.0020(16)
O4' 0.022(2) 0.038(2) 0.0138(17) 0.0029(16) 0.0003(15) -0.0014(16)
O5' 0.043(3) 0.146(6) 0.029(2) 0.031(3) 0.006(2) 0.031(4)
O6' 0.050(3) 0.044(3) 0.0180(19) -0.0090(18) -0.0086(19) 0.007(2)
O7' 0.109(6) 0.044(3) 0.061(3) -0.014(3) -0.026(4) -0.023(3)
O8' 0.027(3) 0.059(3) 0.050(3) 0.006(2) -0.002(2) -0.014(2)
O9' 0.052(3) 0.029(2) 0.030(2) -0.0078(18) -0.011(2) 0.007(2)
O10' 0.034(3) 0.046(3) 0.032(2) -0.0164(19) -0.0072(19) 0.013(2)
O11' 0.069(3) 0.078(6) 0.090(4) -0.021(4) -0.015(3) 0.020(4)
O12' 0.029(2) 0.033(2) 0.0080(15) -0.0030(15) -0.0017(15) 0.0019(17)
C41 0.073(7) 0.053(7) 0.073(7) -0.004(6) 0.004(6) 0.011(6)
Cl4 0.077(3) 0.096(3) 0.066(3) -0.004(2) -0.011(2) 0.017(2)
Cl5 0.103(4) 0.046(2) 0.176(6) 0.011(3) 0.012(4) -0.004(2)
Cl6 0.161(6) 0.137(5) 0.100(4) -0.071(4) -0.042(4) 0.064(4)
C41' 0.235(12) 0.227(15) 0.215(11) 0.000(10) -0.014(9) -0.001(10)
Cl5' 0.303(13) 0.286(13) 0.289(11) 0.031(9) 0.030(9) -0.012(9)
Cl4' 0.258(10) 0.264(11) 0.282(12) 0.021(9) -0.003(8) 0.035(9)
Cl6' 0.218(10) 0.150(8) 0.195(8) -0.062(6) 0.005(7) -0.008(7)
C40 0.034(4) 0.050(4) 0.025(3) -0.011(3) 0.004(3) -0.010(3)
Cl1 0.0362(10) 0.0768(13) 0.0533(10) -0.0239(9) 0.0019(8) -0.0003(9)
Cl2 0.0573(12) 0.0651(11) 0.0384(9) 0.0079(8) 0.0094(8) -0.0140(9)
Cl3 0.0497(12) 0.0582(11) 0.0567(11) 0.0176(9) 0.0041(9) -0.0027(9)
C43 0.153(14) 0.074(7) 0.088(8) -0.028(6) -0.024(8) 0.012(8)
Cl10 0.224(7) 0.197(5) 0.158(4) -0.073(4) -0.018(4) 0.064(5)
Cl11 0.353(9) 0.113(3) 0.086(2) -0.011(2) 0.031(4) 0.097(4)
Cl12 0.184(5) 0.189(4) 0.104(3) 0.011(3) -0.011(3) -0.062(4)
C42 0.548(15) 0.558(16) 0.557(17) 0.009(9) 0.004(11) -0.004(8)
Cl7 0.598(14) 0.594(15) 0.616(16) 0.027(10) -0.018(10) 0.035(10)
Cl8 0.564(13) 0.519(15) 0.555(16) -0.021(10) 0.009(10) -0.019(9)
Cl9 0.453(14) 0.459(12) 0.461(13) -0.085(9) 0.058(9) 0.038(8)
C42' 0.075(11) 0.106(12) 0.096(11) -0.005(9) -0.002(7) 0.028(8)
Cl7' 0.048(5) 0.044(4) 0.033(4) -0.008(3) 0.007(3) -0.005(3)
Cl8' 0.114(9) 0.127(9) 0.150(9) 0.009(7) 0.031(7) 0.013(7)
Cl9' 0.127(9) 0.119(9) 0.119(8) -0.040(6) -0.053(7) 0.017(7)

loop_
_atom_type_symbol
_atom_type_description
_atom_type_scat_dispersion_real
_atom_type_scat_dispersion_imag
_atom_type_scat_source
C C 0.0181 0.0091 'International Tables Vol C Tables 4.2.6.8 and 6.1.1.4'
H H 0.0000 0.0000 'International Tables Vol C Tables 4.2.6.8 and 6.1.1.4'
O O 0.0492 0.0322 'International Tables Vol C Tables 4.2.6.8 and 6.1.1.4'
Cl Cl 0.3639 0.7018 'International Tables Vol C Tables 4.2.6.8 and 6.1.1.4'

loop_
_geom_angle_atom_site_label_1
_geom_angle_atom_site_label_2
_geom_angle_atom_site_label_3
_geom_angle
O1 C1 C29 122.4(4)
O1 C1 C10 113.2(4)
C29 C1 C10 103.5(4)
O1 C1 C2 105.2(4)
C29 C1 C2 102.3(4)
C10 C1 C2 109.3(4)
O3 C2 C30 109.4(4)
O3 C2 C1 110.3(4)
C30 C2 C1 113.6(4)
O3 C2 C3 106.4(4)
C30 C2 C3 114.9(5)
C1 C2 C3 101.9(4)
O4 C3 C4 107.9(4)
O4 C3 C2 115.6(4)
C4 C3 C2 103.6(4)
O4 C3 H3 109.8
C4 C3 H3 109.8
C2 C3 H3 109.8
C28 C4 C3 111.1(5)
C28 C4 C29 115.7(5)
C3 C4 C29 99.4(4)
C28 C4 C5 118.8(5)
C3 C4 C5 106.2(4)
C29 C4 C5 103.5(4)
C6 C5 C4 115.3(4)
C6 C5 C10 115.7(4)
C4 C5 C10 104.3(4)
C6 C5 H5 107.0
C4 C5 H5 107.0
C10 C5 H5 107.0
O6 C6 C7 110.7(4)
O6 C6 C5 113.5(5)
C7 C6 C5 110.8(4)
O6 C6 H6 107.1
C7 C6 H6 107.1
C5 C6 H6 107.1
O7 C7 O8 124.3(6)
O7 C7 C6 125.9(5)
O8 C7 C6 109.8(4)
C30 C8 C14 123.5(5)
C30 C8 C9 119.4(5)
C14 C8 C9 117.0(5)
C8 C9 C10 116.6(4)
C8 C9 C11 110.0(5)
C10 C9 C11 112.1(4)
C8 C9 H9 105.7
C10 C9 H9 105.7
C11 C9 H9 105.7
C19 C10 C9 106.5(4)
C19 C10 C1 110.9(4)
C9 C10 C1 112.1(4)
C19 C10 C5 113.4(4)
C9 C10 C5 114.5(4)
C1 C10 C5 99.6(4)
C12 C11 C9 114.3(4)
C12 C11 H11A 108.7
C9 C11 H11A 108.7
C12 C11 H11B 108.7
C9 C11 H11B 108.7
H11A C11 H11B 107.6
C13 C12 C11 110.6(5)
C13 C12 H12A 109.5
C11 C12 H12A 109.5
C13 C12 H12B 109.5
C11 C12 H12B 109.5
H12A C12 H12B 108.1
C12 C13 C14 108.7(5)
C12 C13 C17 110.3(5)
C14 C13 C17 104.7(4)
C12 C13 C18 109.7(5)
C14 C13 C18 112.1(5)
C17 C13 C18 111.3(5)
C15 C14 C8 125.7(5)
C15 C14 C13 116.9(5)
C8 C14 C13 117.4(4)
C14 C15 C15' 125.7(5)
C14 C15 C16 117.6(5)
C15' C15 C16 116.7(5)
O9 C16 O10 116.8(6)
O9 C16 C15 124.9(6)
O10 C16 C15 118.2(5)
O10 C17 C20 103.9(5)
O10 C17 C13 109.0(5)
C20 C17 C13 116.6(5)
O10 C17 H17 109.0
C20 C17 H17 109.0
C13 C17 H17 109.0
C13 C18 H18A 109.5
C13 C18 H18B 109.5
H18A C18 H18B 109.5
C13 C18 H18C 109.5
H18A C18 H18C 109.5
H18B C18 H18C 109.5
C10 C19 H19A 109.5
C10 C19 H19B 109.5
H19A C19 H19B 109.5
C10 C19 H19C 109.5
H19A C19 H19C 109.5
H19B C19 H19C 109.5
C21 C20 C22 107.4(8)
C21 C20 C17 126.3(8)
C22 C20 C17 126.3(7)
C20 C21 O11 108.5(9)
C20 C21 H21 125.7
O11 C21 H21 125.7
C23 C22 C20 106.1(8)
C23 C22 H22 127.0
C20 C22 H22 127.0
C22 C23 O11 110.9(8)
C22 C23 H23 124.6
O11 C23 H23 124.6
C4 C28 H28A 109.5
C4 C28 H28B 109.5
H28A C28 H28B 109.5
C4 C28 H28C 109.5
H28A C28 H28C 109.5
H28B C28 H28C 109.5
C1 C29 C4 94.2(4)
C1 C29 H29A 112.9
C4 C29 H29A 112.9
C1 C29 H29B 112.9
C4 C29 H29B 112.9
H29A C29 H29B 110.3
C8 C30 O12 121.4(5)
C8 C30 C2 125.2(5)
O12 C30 C2 113.5(4)
O8 C31 H31A 109.5
O8 C31 H31B 109.5
H31A C31 H31B 109.5
O8 C31 H31C 109.5
H31A C31 H31C 109.5
H31B C31 H31C 109.5
O2 C32 O1 124.6(6)
O2 C32 C33 127.4(6)
O1 C32 C33 107.9(5)
C32 C33 C34 109.4(6)
C32 C33 C35 109.8(6)
C34 C33 C35 111.2(6)
C32 C33 H33 108.8
C34 C33 H33 108.8
C35 C33 H33 108.8
C33 C34 H34A 109.5
C33 C34 H34B 109.5
H34A C34 H34B 109.5
C33 C34 H34C 109.5
H34A C34 H34C 109.5
H34B C34 H34C 109.5
C33 C35 H35A 109.5
C33 C35 H35B 109.5
H35A C35 H35B 109.5
C33 C35 H35C 109.5
H35A C35 H35C 109.5
H35B C35 H35C 109.5
O5 C36 O4 122.2(6)
O5 C36 C37 125.2(7)
O4 C36 C37 112.5(6)
C38 C37 C39 123.5(9)
C38 C37 C36 111.1(7)
C39 C37 C36 113.7(8)
C38 C37 H37 101.5
C39 C37 H37 101.5
C36 C37 H37 101.5
C37 C38 H38A 109.5
C37 C38 H38B 109.5
H38A C38 H38B 109.5
C37 C38 H38C 109.5
H38A C38 H38C 109.5
H38B C38 H38C 109.5
C37 C39 H39A 109.5
C37 C39 H39B 109.5
H39A C39 H39B 109.5
C37 C39 H39C 109.5
H39A C39 H39C 109.5
H39B C39 H39C 109.5
O1' C1' C10' 107.9(4)
O1' C1' C29' 122.6(4)
C10' C1' C29' 103.7(4)
O1' C1' C2' 109.1(4)
C10' C1' C2' 110.3(4)
C29' C1' C2' 102.7(4)
O3' C2' C30' 110.6(4)
O3' C2' C1' 110.3(4)
C30' C2' C1' 113.1(4)
O3' C2' C3' 107.8(4)
C30' C2' C3' 113.6(4)
C1' C2' C3' 101.0(4)
O4' C3' C4' 110.0(4)
O4' C3' C2' 113.2(4)
C4' C3' C2' 104.1(4)
O4' C3' H3' 109.8
C4' C3' H3' 109.8
C2' C3' H3' 109.8
C29' C4' C28' 116.3(5)
C29' C4' C3' 99.4(4)
C28' C4' C3' 111.2(4)
C29' C4' C5' 103.7(4)
C28' C4' C5' 117.5(5)
C3' C4' C5' 106.8(4)
C6' C5' C4' 115.6(5)
C6' C5' C10' 115.0(4)
C4' C5' C10' 103.1(4)
C6' C5' H5' 107.6
C4' C5' H5' 107.6
C10' C5' H5' 107.6
O6' C6' C5' 113.8(5)
O6' C6' C7' 109.5(5)
C5' C6' C7' 112.7(5)
O6' C6' H6' 106.8
C5' C6' H6' 106.8
C7' C6' H6' 106.8
O7' C7' O8' 125.3(7)
O7' C7' C6' 123.7(7)
O8' C7' C6' 110.9(5)
C30' C8' C14' 125.1(5)
C30' C8' C9' 120.7(5)
C14' C8' C9' 114.1(5)
C8' C9' C10' 115.4(4)
C8' C9' C11' 110.2(4)
C10' C9' C11' 113.0(4)
C8' C9' H9' 105.8
C10' C9' H9' 105.8
C11' C9' H9' 105.8
C1' C10' C9' 113.3(4)
C1' C10' C19' 110.2(4)
C9' C10' C19' 105.8(4)
C1' C10' C5' 100.0(4)
C9' C10' C5' 114.4(4)
C19' C10' C5' 113.3(4)
C12' C11' C9' 114.4(4)
C12' C11' H11C 108.7
C9' C11' H11C 108.7
C12' C11' H11D 108.7
C9' C11' H11D 108.7
H11C C11' H11D 107.6
C13' C12' C11' 111.4(5)
C13' C12' H12C 109.4
C11' C12' H12C 109.4
C13' C12' H12D 109.4
C11' C12' H12D 109.4
H12C C12' H12D 108.0
C12' C13' C14' 108.9(4)
C12' C13' C17' 111.5(5)
C14' C13' C17' 103.8(4)
C12' C13' C18' 109.7(4)
C14' C13' C18' 110.6(5)
C17' C13' C18' 112.2(5)
C15' C14' C8' 124.8(5)
C15' C14' C13' 117.9(5)
C8' C14' C13' 117.3(4)
C14' C15' C15 125.4(5)
C14' C15' C16' 118.5(5)
C15 C15' C16' 116.0(5)
O9' C16' O10' 118.9(5)
O9' C16' C15' 124.9(6)
O10' C16' C15' 116.2(5)
O10' C17' C20' 106.4(5)
O10' C17' C13' 108.9(5)
C20' C17' C13' 117.2(5)
O10' C17' H17' 108.0
C20' C17' H17' 108.0
C13' C17' H17' 108.0
C13' C18' H18D 109.5
C13' C18' H18E 109.5
H18D C18' H18E 109.5
C13' C18' H18F 109.5
H18D C18' H18F 109.5
H18E C18' H18F 109.5
C10' C19' H19D 109.5
C10' C19' H19E 109.5
H19D C19' H19E 109.5
C10' C19' H19F 109.5
H19D C19' H19F 109.5
H19E C19' H19F 109.5
C21' C20' C22' 105.7(7)
C21' C20' C17' 124.7(6)
C22' C20' C17' 129.5(7)
C20' C21' O11' 108.8(7)
C20' C21' H21' 125.6
O11' C21' H21' 125.6
C23' C22' C20' 109.7(8)
C23' C22' H22' 125.2
C20' C22' H22' 125.2
C22' C23' O11' 108.7(7)
C22' C23' H23' 125.7
O11' C23' H23' 125.7
C4' C28' H28D 109.5
C4' C28' H28E 109.5
H28D C28' H28E 109.5
C4' C28' H28F 109.5
H28D C28' H28F 109.5
H28E C28' H28F 109.5
C1' C29' C4' 94.1(4)
C1' C29' H29C 112.9
C4' C29' H29C 112.9
C1' C29' H29D 112.9
C4' C29' H29D 112.9
H29C C29' H29D 110.3
C8' C30' O12' 126.2(5)
C8' C30' C2' 124.9(4)
O12' C30' C2' 108.8(4)
O8' C31' H31D 109.5
O8' C31' H31E 109.5
H31D C31' H31E 109.5
O8' C31' H31F 109.5
H31D C31' H31F 109.5
H31E C31' H31F 109.5
O2' C32' O1' 123.5(6)
O2' C32' C33' 125.0(6)
O1' C32' C33' 111.4(5)
C35' C33' C32' 110.9(6)
C35' C33' C34' 113.0(7)
C32' C33' C34' 108.5(6)
C35' C33' H33' 108.1
C32' C33' H33' 108.1
C34' C33' H33' 108.1
C33' C34' H34D 109.5
C33' C34' H34E 109.5
H34D C34' H34E 109.5
C33' C34' H34F 109.5
H34D C34' H34F 109.5
H34E C34' H34F 109.5
C33' C35' H35D 109.5
C33' C35' H35E 109.5
H35D C35' H35E 109.5
C33' C35' H35F 109.5
H35D C35' H35F 109.5
H35E C35' H35F 109.5
O5' C36' O4' 124.2(6)
O5' C36' C37' 125.0(6)
O4' C36' C37' 110.8(5)
C38' C37' C39' 112.7(7)
C38' C37' C36' 114.4(5)
C39' C37' C36' 108.4(7)
C38' C37' H37' 107.0
C39' C37' H37' 107.0
C36' C37' H37' 107.0
C37' C38' H38D 109.5
C37' C38' H38E 109.5
H38D C38' H38E 109.5
C37' C38' H38F 109.5
H38D C38' H38F 109.5
H38E C38' H38F 109.5
C37' C39' H39D 109.5
C37' C39' H39E 109.5
H39D C39' H39E 109.5
C37' C39' H39F 109.5
H39D C39' H39F 109.5
H39E C39' H39F 109.5
C32 O1 C1 121.9(4)
C2 O3 H3A 109.5
C36 O4 C3 120.0(5)
C6 O6 H6A 109.5
C7 O8 C31 117.3(5)
C16 O10 C17 118.7(4)
C23 O11 C21 107.1(7)
C30 O12 H12 109.5
C32' O1' C1' 123.7(4)
C2' O3' H3'1 109.5
C36' O4' C3' 118.7(4)
C6' O6' H6'1 109.5
C7' O8' C31' 115.3(7)
C16' O10' C17' 118.9(4)
C23' O11' C21' 107.1(7)
C30' O12' H12' 109.5
Cl6 C41 Cl5 110.9(6)
Cl6 C41 Cl4 108.3(6)
Cl5 C41 Cl4 108.1(6)
Cl6 C41 H41A 109.9
Cl5 C41 H41A 109.9
Cl4 C41 H41A 109.9
Cl6' C41' Cl5' 111.0(9)
Cl6' C41' Cl4' 110.5(9)
Cl5' C41' Cl4' 112.2(9)
Cl6' C41' H41B 107.7
Cl5' C41' H41B 107.7
Cl4' C41' H41B 107.7
Cl1 C40 Cl2 112.4(4)
Cl1 C40 Cl3 108.9(4)
Cl2 C40 Cl3 109.7(3)
Cl1 C40 H40 108.6
Cl2 C40 H40 108.6
Cl3 C40 H40 108.6
Cl11 C43 Cl12 113.9(8)
Cl11 C43 Cl10 110.3(10)
Cl12 C43 Cl10 106.6(7)
Cl11 C43 H43 108.6
Cl12 C43 H43 108.6
Cl10 C43 H43 108.6
Cl9 C42 Cl8 111.6(9)
Cl9 C42 Cl7 111.2(9)
Cl8 C42 Cl7 109.2(9)
Cl9 C42 H42A 108.2
Cl8 C42 H42A 108.2
Cl7 C42 H42A 108.2
Cl9 C42 H42' 121.1
Cl8 C42 H42' 108.6
Cl7 C42 H42' 93.4
H42A C42 H42' 16.1
Cl7' C42' Cl9' 109.4(8)
Cl7' C42' Cl8' 111.9(9)
Cl9' C42' Cl8' 109.6(9)
Cl7' C42' H42' 108.0
Cl9' C42' H42' 108.1
Cl8' C42' H42' 109.8

loop_
_geom_bond_atom_site_label_1
_geom_bond_atom_site_label_2
_geom_bond_distance
C1 O1 1.438(6)
C1 C29 1.531(7)
C1 C10 1.555(8)
C1 C2 1.558(8)
C2 O3 1.429(6)
C2 C30 1.493(8)
C2 C3 1.559(7)
C3 O4 1.451(7)
C3 C4 1.536(8)
C3 H3 1.0000
C4 C28 1.527(7)
C4 C29 1.538(8)
C4 C5 1.573(8)
C5 C6 1.537(7)
C5 C10 1.586(7)
C5 H5 1.0000
C6 O6 1.423(6)
C6 C7 1.526(8)
C6 H6 1.0000
C7 O7 1.197(7)
C7 O8 1.327(7)
C8 C30 1.366(8)
C8 C14 1.441(8)
C8 C9 1.516(7)
C9 C10 1.552(7)
C9 C11 1.561(8)
C9 H9 1.0000
C10 C19 1.541(8)
C11 C12 1.542(8)
C11 H11A 0.9900
C11 H11B 0.9900
C12 C13 1.524(7)
C12 H12A 0.9900
C12 H12B 0.9900
C13 C14 1.530(8)
C13 C17 1.542(8)
C13 C18 1.543(8)
C14 C15 1.377(7)
C15 C15' 1.448(8)
C15 C16 1.471(9)
C16 O9 1.218(7)
C16 O10 1.369(8)
C17 O10 1.471(7)
C17 C20 1.498(10)
C17 H17 1.0000
C18 H18A 0.9800
C18 H18B 0.9800
C18 H18C 0.9800
C19 H19A 0.9800
C19 H19B 0.9800
C19 H19C 0.9800
C20 C21 1.333(12)
C20 C22 1.454(12)
C21 O11 1.408(11)
C21 H21 0.9500
C22 C23 1.335(13)
C22 H22 0.9500
C23 O11 1.355(11)
C23 H23 0.9500
C28 H28A 0.9800
C28 H28B 0.9800
C28 H28C 0.9800
C29 H29A 0.9900
C29 H29B 0.9900
C30 O12 1.374(6)
C31 O8 1.453(8)
C31 H31A 0.9800
C31 H31B 0.9800
C31 H31C 0.9800
C32 O2 1.188(8)
C32 O1 1.385(7)
C32 C33 1.517(9)
C33 C34 1.535(11)
C33 C35 1.539(11)
C33 H33 1.0000
C34 H34A 0.9800
C34 H34B 0.9800
C34 H34C 0.9800
C35 H35A 0.9800
C35 H35B 0.9800
C35 H35C 0.9800
C36 O5 1.210(8)
C36 O4 1.324(8)
C36 C37 1.498(10)
C37 C38 1.471(14)
C37 C39 1.484(13)
C37 H37 1.0000
C38 H38A 0.9800
C38 H38B 0.9800
C38 H38C 0.9800
C39 H39A 0.9800
C39 H39B 0.9800
C39 H39C 0.9800
C1' O1' 1.449(6)
C1' C10' 1.528(8)
C1' C29' 1.528(8)
C1' C2' 1.552(6)
C2' O3' 1.412(6)
C2' C30' 1.516(7)
C2' C3' 1.564(8)
C3' O4' 1.428(7)
C3' C4' 1.543(7)
C3' H3' 1.0000
C4' C29' 1.529(8)
C4' C28' 1.533(8)
C4' C5' 1.555(8)
C5' C6' 1.530(7)
C5' C10' 1.612(8)
C5' H5' 1.0000
C6' O6' 1.397(8)
C6' C7' 1.533(9)
C6' H6' 1.0000
C7' O7' 1.202(8)
C7' O8' 1.348(9)
C8' C30' 1.319(8)
C8' C14' 1.473(8)
C8' C9' 1.529(6)
C9' C10' 1.546(7)
C9' C11' 1.561(8)
C9' H9' 1.0000
C10' C19' 1.556(7)
C11' C12' 1.534(8)
C11' H11C 0.9900
C11' H11D 0.9900
C12' C13' 1.527(8)
C12' H12C 0.9900
C12' H12D 0.9900
C13' C14' 1.530(8)
C13' C17' 1.538(8)
C13' C18' 1.549(8)
C14' C15' 1.352(8)
C15' C16' 1.501(8)
C16' O9' 1.196(7)
C16' O10' 1.384(8)
C17' O10' 1.458(7)
C17' C20' 1.495(9)
C17' H17' 1.0000
C18' H18D 0.9800
C18' H18E 0.9800
C18' H18F 0.9800
C19' H19D 0.9800
C19' H19E 0.9800
C19' H19F 0.9800
C20' C21' 1.358(11)
C20' C22' 1.399(11)
C21' O11' 1.374(10)
C21' H21' 0.9500
C22' C23' 1.311(12)
C22' H22' 0.9500
C23' O11' 1.373(11)
C23' H23' 0.9500
C28' H28D 0.9800
C28' H28E 0.9800
C28' H28F 0.9800
C29' H29C 0.9900
C29' H29D 0.9900
C30' O12' 1.387(6)
C31' O8' 1.464(9)
C31' H31D 0.9800
C31' H31E 0.9800
C31' H31F 0.9800
C32' O2' 1.208(8)
C32' O1' 1.349(7)
C32' C33' 1.512(9)
C33' C35' 1.493(11)
C33' C34' 1.535(10)
C33' H33' 1.0000
C34' H34D 0.9800
C34' H34E 0.9800
C34' H34F 0.9800
C35' H35D 0.9800
C35' H35E 0.9800
C35' H35F 0.9800
C36' O5' 1.172(8)
C36' O4' 1.353(7)
C36' C37' 1.522(9)
C37' C38' 1.498(11)
C37' C39' 1.508(12)
C37' H37' 1.0000
C38' H38D 0.9800
C38' H38E 0.9800
C38' H38F 0.9800
C39' H39D 0.9800
C39' H39E 0.9800
C39' H39F 0.9800
O3 H3A 0.8400
O6 H6A 0.8400
O12 H12 0.8400
O3' H3'1 0.8400
O6' H6'1 0.8400
O12' H12' 0.8400
C41 Cl6 1.732(9)
C41 Cl5 1.757(9)
C41 Cl4 1.767(9)
C41 H41A 1.0000
C41' Cl6' 1.736(11)
C41' Cl5' 1.747(11)
C41' Cl4' 1.749(11)
C41' H41B 1.0000
C40 Cl1 1.737(7)
C40 Cl2 1.737(6)
C40 Cl3 1.786(7)
C40 H40 1.0000
C43 Cl11 1.647(13)
C43 Cl12 1.717(15)
C43 Cl10 1.821(17)
C43 H43 1.0000
C42 Cl9 1.755(11)
C42 Cl8 1.755(11)
C42 Cl7 1.756(11)
C42 H42A 1.0000
C42 H42' 0.9569
C42' Cl7' 1.743(10)
C42' Cl9' 1.747(10)
C42' Cl8' 1.749(10)
C42' H42' 1.0000

loop_
_geom_hbond_atom_site_label_D
_geom_hbond_atom_site_label_H
_geom_hbond_atom_site_label_A
_geom_hbond_distance_DH
_geom_hbond_distance_HA
_geom_hbond_distance_DA
_geom_hbond_angle_DHA
_geom_hbond_site_symmetry_A
O12' H12' O12 0.84 1.96 2.761(5) 160.3 .
O6' H6'1 O6 0.84 2.10 2.874(5) 152.2 2_654
O3' H3'1 O10 0.84 2.33 3.137(6) 161.0 .
O12 H12 O3 0.84 2.26 2.676(6) 111.0 .
O12 H12 O5 0.84 2.23 2.786(6) 124.0 .
O6 H6A O2' 0.84 1.95 2.715(6) 151.6 3_755

loop_
_geom_torsion_atom_site_label_1
_geom_torsion_atom_site_label_2
_geom_torsion_atom_site_label_3
_geom_torsion_atom_site_label_4
_geom_torsion
O1 C1 C2 O3 -46.9(5)
C29 C1 C2 O3 82.0(5)
C10 C1 C2 O3 -168.7(4)
O1 C1 C2 C30 76.3(5)
C29 C1 C2 C30 -154.8(4)
C10 C1 C2 C30 -45.5(6)
O1 C1 C2 C3 -159.5(4)
C29 C1 C2 C3 -30.6(5)
C10 C1 C2 C3 78.7(5)
O3 C2 C3 O4 120.1(5)
C30 C2 C3 O4 -1.1(6)
C1 C2 C3 O4 -124.4(5)
O3 C2 C3 C4 -122.2(5)
C30 C2 C3 C4 116.7(5)
C1 C2 C3 C4 -6.7(5)
O4 C3 C4 C28 -73.3(6)
C2 C3 C4 C28 163.7(5)
O4 C3 C4 C29 164.3(4)
C2 C3 C4 C29 41.3(5)
O4 C3 C4 C5 57.2(5)
C2 C3 C4 C5 -65.8(5)
C28 C4 C5 C6 -28.1(7)
C3 C4 C5 C6 -153.9(5)
C29 C4 C5 C6 101.8(5)
C28 C4 C5 C10 -156.1(5)
C3 C4 C5 C10 78.0(5)
C29 C4 C5 C10 -26.2(5)
C4 C5 C6 O6 -43.5(7)
C10 C5 C6 O6 78.6(6)
C4 C5 C6 C7 81.9(6)
C10 C5 C6 C7 -156.0(5)
O6 C6 C7 O7 7.0(8)
C5 C6 C7 O7 -119.9(6)
O6 C6 C7 O8 -172.8(5)
C5 C6 C7 O8 60.3(6)
C30 C8 C9 C10 1.6(7)
C14 C8 C9 C10 -176.7(5)
C30 C8 C9 C11 130.7(5)
C14 C8 C9 C11 -47.6(6)
C8 C9 C10 C19 -156.0(5)
C11 C9 C10 C19 75.9(6)
C8 C9 C10 C1 -34.6(7)
C11 C9 C10 C1 -162.7(5)
C8 C9 C10 C5 77.9(6)
C11 C9 C10 C5 -50.2(6)
O1 C1 C10 C19 57.5(5)
C29 C1 C10 C19 -77.2(5)
C2 C1 C10 C19 174.3(4)
O1 C1 C10 C9 -61.4(6)
C29 C1 C10 C9 163.9(4)
C2 C1 C10 C9 55.5(6)
O1 C1 C10 C5 177.1(4)
C29 C1 C10 C5 42.5(5)
C2 C1 C10 C5 -66.0(5)
C6 C5 C10 C19 -19.2(7)
C4 C5 C10 C19 108.6(5)
C6 C5 C10 C9 103.3(5)
C4 C5 C10 C9 -128.9(5)
C6 C5 C10 C1 -137.0(5)
C4 C5 C10 C1 -9.2(5)
C8 C9 C11 C12 2.6(6)
C10 C9 C11 C12 134.1(5)
C9 C11 C12 C13 49.8(7)
C11 C12 C13 C14 -59.1(6)
C11 C12 C13 C17 -173.4(5)
C11 C12 C13 C18 63.7(7)
C30 C8 C14 C15 43.0(9)
C9 C8 C14 C15 -138.8(6)
C30 C8 C14 C13 -139.5(5)
C9 C8 C14 C13 38.7(7)
C12 C13 C14 C15 -166.1(5)
C17 C13 C14 C15 -48.2(6)
C18 C13 C14 C15 72.6(6)
C12 C13 C14 C8 16.2(7)
C17 C13 C14 C8 134.0(5)
C18 C13 C14 C8 -105.2(5)
C8 C14 C15 C15' 3.5(9)
C13 C14 C15 C15' -174.1(5)
C8 C14 C15 C16 -178.8(5)
C13 C14 C15 C16 3.7(8)
C14 C15 C16 O9 -151.6(6)
C15' C15 C16 O9 26.4(9)
C14 C15 C16 O10 30.6(8)
C15' C15 C16 O10 -151.5(5)
C12 C13 C17 O10 178.8(5)
C14 C13 C17 O10 62.0(6)
C18 C13 C17 O10 -59.3(6)
C12 C13 C17 C20 -64.0(7)
C14 C13 C17 C20 179.2(6)
C18 C13 C17 C20 57.9(7)
O10 C17 C20 C21 -148.2(7)
C13 C17 C20 C21 91.8(9)
O10 C17 C20 C22 32.4(9)
C13 C17 C20 C22 -87.6(8)
C22 C20 C21 O11 -0.3(9)
C17 C20 C21 O11 -179.8(6)
C21 C20 C22 C23 -1.1(10)
C17 C20 C22 C23 178.4(7)
C20 C22 C23 O11 2.1(10)
O1 C1 C29 C4 172.5(5)
C10 C1 C29 C4 -58.3(5)
C2 C1 C29 C4 55.3(5)
C28 C4 C29 C1 -178.0(5)
C3 C4 C29 C1 -59.0(5)
C5 C4 C29 C1 50.4(5)
C14 C8 C30 O12 6.1(8)
C9 C8 C30 O12 -172.1(5)
C14 C8 C30 C2 -172.4(5)
C9 C8 C30 C2 9.4(8)
O3 C2 C30 C8 137.5(5)
C1 C2 C30 C8 13.9(7)
C3 C2 C30 C8 -103.0(6)
O3 C2 C30 O12 -41.1(6)
C1 C2 C30 O12 -164.8(4)
C3 C2 C30 O12 78.4(6)
O2 C32 C33 C34 -106.7(8)
O1 C32 C33 C34 71.2(7)
O2 C32 C33 C35 15.6(10)
O1 C32 C33 C35 -166.4(6)
O5 C36 C37 C38 116.1(10)
O4 C36 C37 C38 -59.8(10)
O5 C36 C37 C39 -28.6(13)
O4 C36 C37 C39 155.6(8)
O1' C1' C2' O3' -50.0(6)
C10' C1' C2' O3' -168.4(4)
C29' C1' C2' O3' 81.5(5)
O1' C1' C2' C30' 74.5(6)
C10' C1' C2' C30' -43.9(6)
C29' C1' C2' C30' -154.0(5)
O1' C1' C2' C3' -163.8(4)
C10' C1' C2' C3' 77.8(5)
C29' C1' C2' C3' -32.3(5)
O3' C2' C3' O4' 120.0(4)
C30' C2' C3' O4' -2.9(6)
C1' C2' C3' O4' -124.3(4)
O3' C2' C3' C4' -120.5(4)
C30' C2' C3' C4' 116.6(5)
C1' C2' C3' C4' -4.8(5)
O4' C3' C4' C29' 161.5(4)
C2' C3' C4' C29' 39.9(5)
O4' C3' C4' C28' -75.4(6)
C2' C3' C4' C28' 163.0(5)
O4' C3' C4' C5' 54.0(6)
C2' C3' C4' C5' -67.6(5)
C29' C4' C5' C6' 98.2(5)
C28' C4' C5' C6' -31.7(7)
C3' C4' C5' C6' -157.3(5)
C29' C4' C5' C10' -28.2(5)
C28' C4' C5' C10' -158.0(5)
C3' C4' C5' C10' 76.3(5)
C4' C5' C6' O6' -50.2(7)
C10' C5' C6' O6' 69.9(6)
C4' C5' C6' C7' 75.3(7)
C10' C5' C6' C7' -164.6(5)
O6' C6' C7' O7' -7.4(8)
C5' C6' C7' O7' -135.2(6)
O6' C6' C7' O8' 175.2(5)
C5' C6' C7' O8' 47.4(7)
C30' C8' C9' C10' -0.4(8)
C14' C8' C9' C10' 178.3(5)
C30' C8' C9' C11' 129.1(6)
C14' C8' C9' C11' -52.2(7)
O1' C1' C10' C9' -65.1(5)
C29' C1' C10' C9' 163.5(4)
C2' C1' C10' C9' 54.0(6)
O1' C1' C10' C19' 53.2(5)
C29' C1' C10' C19' -78.3(5)
C2' C1' C10' C19' 172.3(4)
O1' C1' C10' C5' 172.7(4)
C29' C1' C10' C5' 41.3(5)
C2' C1' C10' C5' -68.2(5)
C8' C9' C10' C1' -32.7(6)
C11' C9' C10' C1' -160.7(4)
C8' C9' C10' C19' -153.4(5)
C11' C9' C10' C19' 78.5(6)
C8' C9' C10' C5' 81.1(6)
C11' C9' C10' C5' -47.0(6)
C6' C5' C10' C1' -134.2(5)
C4' C5' C10' C1' -7.5(5)
C6' C5' C10' C9' 104.4(5)
C4' C5' C10' C9' -128.9(4)
C6' C5' C10' C19' -17.0(7)
C4' C5' C10' C19' 109.7(5)
C8' C9' C11' C12' 8.9(7)
C10' C9' C11' C12' 139.6(5)
C9' C11' C12' C13' 46.2(7)
C11' C12' C13' C14' -59.0(6)
C11' C12' C13' C17' -172.9(5)
C11' C12' C13' C18' 62.2(6)
C30' C8' C14' C15' 40.6(9)
C9' C8' C14' C15' -138.0(5)
C30' C8' C14' C13' -141.4(6)
C9' C8' C14' C13' 39.9(7)
C12' C13' C14' C15' -165.7(5)
C17' C13' C14' C15' -46.8(6)
C18' C13' C14' C15' 73.7(6)
C12' C13' C14' C8' 16.2(7)
C17' C13' C14' C8' 135.1(5)
C18' C13' C14' C8' -104.4(5)
C8' C14' C15' C15 4.7(9)
C13' C14' C15' C15 -173.2(5)
C8' C14' C15' C16' 180.0(5)
C13' C14' C15' C16' 2.0(7)
C14 C15 C15' C14' -137.6(6)
C16 C15 C15' C14' 44.7(8)
C14 C15 C15' C16' 47.1(8)
C16 C15 C15' C16' -130.7(5)
C14' C15' C16' O9' -151.8(6)
C15 C15' C16' O9' 23.9(8)
C14' C15' C16' O10' 28.7(7)
C15 C15' C16' O10' -155.6(5)
C12' C13' C17' O10' -178.8(4)
C14' C13' C17' O10' 64.2(6)
C18' C13' C17' O10' -55.3(6)
C12' C13' C17' C20' -58.0(7)
C14' C13' C17' C20' -175.1(5)
C18' C13' C17' C20' 65.5(7)
O10' C17' C20' C21' -129.2(7)
C13' C17' C20' C21' 108.7(7)
O10' C17' C20' C22' 51.6(8)
C13' C17' C20' C22' -70.5(9)
C22' C20' C21' O11' 1.4(8)
C17' C20' C21' O11' -178.0(6)
C21' C20' C22' C23' -0.5(9)
C17' C20' C22' C23' 178.9(7)
C20' C22' C23' O11' -0.6(9)
O1' C1' C29' C4' 179.5(4)
C10' C1' C29' C4' -58.3(4)
C2' C1' C29' C4' 56.6(5)
C28' C4' C29' C1' -177.7(4)
C3' C4' C29' C1' -58.3(4)
C5' C4' C29' C1' 51.7(5)
C14' C8' C30' O12' 10.8(10)
C9' C8' C30' O12' -170.6(5)
C14' C8' C30' C2' -167.8(5)
C9' C8' C30' C2' 10.7(9)
O3' C2' C30' C8' 136.6(6)
C1' C2' C30' C8' 12.3(8)
C3' C2' C30' C8' -102.0(6)
O3' C2' C30' O12' -42.2(6)
C1' C2' C30' O12' -166.5(4)
C3' C2' C30' O12' 79.1(5)
O2' C32' C33' C35' -10.7(9)
O1' C32' C33' C35' 169.4(6)
O2' C32' C33' C34' 113.9(7)
O1' C32' C33' C34' -65.9(7)
O5' C36' C37' C38' 151.2(8)
O4' C36' C37' C38' -29.5(9)
O5' C36' C37' C39' -82.2(10)
O4' C36' C37' C39' 97.1(7)
O2 C32 O1 C1 8.6(9)
C33 C32 O1 C1 -169.4(5)
C29 C1 O1 C32 25.6(8)
C10 C1 O1 C32 -99.4(6)
C2 C1 O1 C32 141.4(5)
O5 C36 O4 C3 12.8(10)
C37 C36 O4 C3 -171.2(6)
C4 C3 O4 C36 157.3(5)
C2 C3 O4 C36 -87.3(6)
O7 C7 O8 C31 2.5(9)
C6 C7 O8 C31 -177.7(6)
O9 C16 O10 C17 168.4(5)
C15 C16 O10 C17 -13.5(8)
C20 C17 O10 C16 -158.7(5)
C13 C17 O10 C16 -33.7(7)
C22 C23 O11 C21 -2.3(10)
C20 C21 O11 C23 1.6(9)
O2' C32' O1' C1' 1.7(8)
C33' C32' O1' C1' -178.5(4)
C10' C1' O1' C32' -144.7(5)
C29' C1' O1' C32' -24.5(7)
C2' C1' O1' C32' 95.4(5)
O5' C36' O4' C3' -2.2(10)
C37' C36' O4' C3' 178.5(5)
C4' C3' O4' C36' 143.8(5)
C2' C3' O4' C36' -100.2(6)
O7' C7' O8' C31' -4.8(10)
C6' C7' O8' C31' 172.6(6)
O9' C16' O10' C17' 172.5(5)
C15' C16' O10' C17' -7.9(7)
C20' C17' O10' C16' -166.4(5)
C13' C17' O10' C16' -39.3(7)
C22' C23' O11' C21' 1.4(9)
C20' C21' O11' C23' -1.7(8)
